data_7201073
loop_
_publ_author_name
'Aitipamula, Srinivasulu'
'Chow, Pui Shan'
'Tan, Reginald B. H.'

_publ_section_title
;
 Trimorphs of a pharmaceutical cocrystal involving two active
 pharmaceutical ingredients: potential relevance to combination drugs
;
_journal_issue 9
_journal_name_full CrystEngComm
_journal_page_first 1823
_journal_paper_doi 10.1039/b904616j
_journal_volume 11
_journal_year 2009
_chemical_formula_moiety 'C9 H11 N O2, C7 H6 O4'
_chemical_formula_sum 'C16 H17 N O6'
_chemical_formula_weight 319.31
_chemical_name_common
;
Form III of 1:1 cocrystal of ethenzamide and gentisic acid
;
_chemical_name_systematic
;
Form III of 1:1 cocrystal of ethenzamide and gentisic acid
;
_space_group_IT_number 14
_symmetry_cell_setting monoclinic
_symmetry_space_group_name_Hall '-P 2yn'
_symmetry_space_group_name_H-M 'P 1 21/n 1'
_atom_sites_solution_hydrogens geom
_atom_sites_solution_primary direct
_atom_sites_solution_secondary difmap
_audit_creation_method SHELXL-97
_cell_angle_alpha 90.00
_cell_angle_beta 96.25(3)
_cell_angle_gamma 90.00
_cell_formula_units_Z 4
_cell_length_a 7.1283(14)
_cell_length_b 16.242(3)
_cell_length_c 12.904(3)
_cell_measurement_reflns_used 3510
_cell_measurement_temperature 110(2)
_cell_measurement_theta_max 31.0775
_cell_measurement_theta_min 2.0229
_cell_volume 1485.1(5)
_computing_cell_refinement 'CrystalClear (Rigaku Inc., 2007)'
_computing_data_collection 'CrystalClear (Rigaku Inc., 2007)'
_computing_data_reduction 'CrystalClear (Rigaku Inc., 2007)'
_computing_structure_refinement 'SHELXL-97 (Sheldrick, 1997)'
_computing_structure_solution 'SHELXS-97 (Sheldrick, 1990)'
_diffrn_ambient_temperature 110(2)
_diffrn_measured_fraction_theta_full 0.991
_diffrn_measured_fraction_theta_max 0.991
_diffrn_measurement_device_type 'CCD area deterctor'
_diffrn_measurement_method '\w scans'
_diffrn_radiation_monochromator graphite
_diffrn_radiation_source 'fine-focus sealed tube'
_diffrn_radiation_type MoK\a
_diffrn_radiation_wavelength 0.71073
_diffrn_reflns_av_R_equivalents 0.0377
_diffrn_reflns_av_sigmaI/netI 0.0348
_diffrn_reflns_limit_h_max 9
_diffrn_reflns_limit_h_min -9
_diffrn_reflns_limit_k_max 21
_diffrn_reflns_limit_k_min -21
_diffrn_reflns_limit_l_max 15
_diffrn_reflns_limit_l_min -17
_diffrn_reflns_number 11896
_diffrn_reflns_theta_full 28.28
_diffrn_reflns_theta_max 28.28
_diffrn_reflns_theta_min 2.02
_exptl_absorpt_coefficient_mu 0.110
_exptl_absorpt_correction_T_max 0.990
_exptl_absorpt_correction_T_min 0.921
_exptl_absorpt_correction_type multi-scan
_exptl_absorpt_process_details 'Jacobson, R. (1998) Private communication'
_exptl_crystal_colour 'pale yellow'
_exptl_crystal_density_diffrn 1.428
_exptl_crystal_density_method 'not measured'
_exptl_crystal_description needle
_exptl_crystal_F_000 672
_exptl_crystal_size_max 0.26
_exptl_crystal_size_mid 0.11
_exptl_crystal_size_min 0.09
_refine_diff_density_max 0.362
_refine_diff_density_min -0.256
_refine_diff_density_rms 0.060
_refine_ls_extinction_method none
_refine_ls_goodness_of_fit_ref 1.144
_refine_ls_hydrogen_treatment mixed
_refine_ls_matrix_type full
_refine_ls_number_parameters 229
_refine_ls_number_reflns 3667
_refine_ls_number_restraints 0
_refine_ls_restrained_S_all 1.144
_refine_ls_R_factor_all 0.0716
_refine_ls_R_factor_gt 0.0619
_refine_ls_shift/su_max 0.001
_refine_ls_shift/su_mean 0.000
_refine_ls_structure_factor_coef Fsqd
_refine_ls_weighting_details 'calc w=1/[\s^2^(Fo^2^)+(0.0800P)^2^+0.3976P] where P=(Fo^2^+2Fc^2^)/3'
_refine_ls_weighting_scheme calc
_refine_ls_wR_factor_gt 0.1568
_refine_ls_wR_factor_ref 0.1657
_reflns_number_gt 3207
_reflns_number_total 3667
_reflns_threshold_expression >2sigma(I)
_cod_data_source_file b904616j.txt
_cod_data_source_block Form-III
_cod_depositor_comments
;
The following automatic conversions were performed:
'_symmetry_cell_setting' value 'Monoclinic' changed to 'monoclinic'
according to '/home/saulius/struct/CIF-dictionaries/cif_core.dic'
dictionary named 'cif_core.dic' version 2.4.1 from 2010-06-29.

Automatic conversion script
Id: cif_fix_enum 1527 2010-12-29 10:47:43Z saulius 
;
_cod_original_sg_symbol_H-M P2(1)/n
_cod_database_code 7201073

loop_
_symmetry_equiv_pos_as_xyz
'x, y, z'
'-x+1/2, y+1/2, -z+1/2'
'-x, -y, -z'
'x-1/2, -y-1/2, z-1/2'

loop_
_atom_site_label
_atom_site_type_symbol
_atom_site_fract_x
_atom_site_fract_y
_atom_site_fract_z
_atom_site_U_iso_or_equiv
_atom_site_adp_type
_atom_site_occupancy
_atom_site_symmetry_multiplicity
_atom_site_calc_flag
_atom_site_refinement_flags
_atom_site_disorder_assembly
_atom_site_disorder_group
O2 O 0.04145(18) 0.70347(7) 0.66365(9) 0.0288(3) Uani 1 1 d . . .
O1 O 0.15736(17) 0.95221(7) 0.72081(9) 0.0269(3) Uani 1 1 d . . .
O5 O 0.05343(18) 0.73071(7) 0.40589(9) 0.0293(3) Uani 1 1 d . . .
O6 O 0.08825(18) 0.61483(7) 0.49966(9) 0.0272(3) Uani 1 1 d . . .
C1 C 0.0819(2) 0.81826(10) 0.78020(12) 0.0229(3) Uani 1 1 d . . .
O3 O 0.0902(2) 0.72895(7) 0.20872(10) 0.0353(3) Uani 1 1 d . . .
O4 O 0.20493(19) 0.39285(7) 0.23786(10) 0.0317(3) Uani 1 1 d . . .
C10 C 0.1077(2) 0.60630(9) 0.31757(12) 0.0224(3) Uani 1 1 d . . .
C15 C 0.1352(2) 0.52060(10) 0.32429(13) 0.0236(3) Uani 1 1 d . . .
H15 H 0.1318 0.4939 0.3878 0.028 Uiso 1 1 calc R . .
C13 C 0.1728(2) 0.51656(10) 0.14166(13) 0.0278(4) Uani 1 1 d . . .
H13 H 0.1945 0.4865 0.0828 0.033 Uiso 1 1 calc R . .
C2 C 0.1223(2) 0.90210(10) 0.80186(12) 0.0227(3) Uani 1 1 d . . .
C16 C 0.0796(2) 0.65559(10) 0.41071(12) 0.0234(3) Uani 1 1 d . . .
N1 N 0.1141(3) 0.82468(9) 0.59439(12) 0.0334(4) Uani 1 1 d . . .
C7 C 0.0775(2) 0.77909(10) 0.67496(13) 0.0243(3) Uani 1 1 d . . .
C11 C 0.1128(2) 0.64659(10) 0.22133(13) 0.0264(4) Uani 1 1 d . . .
C12 C 0.1463(3) 0.60054(11) 0.13386(13) 0.0294(4) Uani 1 1 d . . .
H12 H 0.1509 0.6266 0.0700 0.035 Uiso 1 1 calc R . .
C5 C 0.0411(3) 0.79769(11) 0.96320(13) 0.0288(4) Uani 1 1 d . . .
H5 H 0.0113 0.7633 1.0166 0.035 Uiso 1 1 calc R . .
C8 C 0.1635(2) 1.03997(10) 0.73644(14) 0.0272(4) Uani 1 1 d . . .
H8A H 0.2734 1.0550 0.7836 0.033 Uiso 1 1 calc R . .
H8B H 0.0513 1.0585 0.7660 0.033 Uiso 1 1 calc R . .
C6 C 0.0404(2) 0.76788(10) 0.86241(13) 0.0261(4) Uani 1 1 d . . .
H6 H 0.0114 0.7128 0.8492 0.031 Uiso 1 1 calc R . .
C3 C 0.1275(2) 0.93162(10) 0.90363(13) 0.0267(4) Uani 1 1 d . . .
H3 H 0.1583 0.9864 0.9182 0.032 Uiso 1 1 calc R . .
C14 C 0.1673(2) 0.47592(10) 0.23663(13) 0.0244(3) Uani 1 1 d . . .
C9 C 0.1734(3) 1.07839(11) 0.63127(15) 0.0345(4) Uani 1 1 d . . .
H9A H 0.2860 1.0602 0.6035 0.052 Uiso 1 1 calc R . .
H9B H 0.1757 1.1372 0.6380 0.052 Uiso 1 1 calc R . .
H9C H 0.0650 1.0622 0.5851 0.052 Uiso 1 1 calc R . .
C4 C 0.0868(2) 0.87936(11) 0.98307(13) 0.0278(4) Uani 1 1 d . . .
H4 H 0.0903 0.8995 1.0507 0.033 Uiso 1 1 calc R . .
H2 H 0.100(3) 0.8014(14) 0.532(2) 0.047(7) Uiso 1 1 d . . .
H1 H 0.144(3) 0.8807(13) 0.6033(16) 0.035(6) Uiso 1 1 d . . .
H11 H 0.072(4) 0.6545(17) 0.556(2) 0.068(8) Uiso 1 1 d . . .
H10 H 0.134(4) 0.3671(18) 0.278(2) 0.070(9) Uiso 1 1 d . . .
H7 H 0.079(5) 0.751(2) 0.277(3) 0.090(11) Uiso 1 1 d . . .

loop_
_atom_site_aniso_label
_atom_site_aniso_U_11
_atom_site_aniso_U_22
_atom_site_aniso_U_33
_atom_site_aniso_U_23
_atom_site_aniso_U_13
_atom_site_aniso_U_12
O2 0.0417(7) 0.0219(6) 0.0236(6) -0.0022(4) 0.0068(5) -0.0022(5)
O1 0.0379(7) 0.0195(5) 0.0233(6) 0.0002(4) 0.0036(5) -0.0013(5)
O5 0.0413(7) 0.0235(6) 0.0227(6) -0.0013(4) 0.0023(5) 0.0031(5)
O6 0.0370(7) 0.0240(6) 0.0209(6) 0.0004(4) 0.0053(5) 0.0003(5)
C1 0.0252(8) 0.0228(7) 0.0203(8) -0.0017(6) 0.0005(6) 0.0021(6)
O3 0.0584(9) 0.0227(6) 0.0247(6) 0.0013(5) 0.0045(6) 0.0051(6)
O4 0.0413(7) 0.0206(6) 0.0349(7) -0.0013(5) 0.0124(6) -0.0010(5)
C10 0.0236(7) 0.0229(8) 0.0206(8) -0.0022(6) 0.0018(6) -0.0005(6)
C15 0.0240(8) 0.0240(7) 0.0228(8) 0.0008(6) 0.0025(6) -0.0025(6)
C13 0.0337(9) 0.0270(8) 0.0234(8) -0.0030(6) 0.0062(7) -0.0001(7)
C2 0.0234(8) 0.0225(7) 0.0222(8) -0.0001(6) 0.0020(6) 0.0007(6)
C16 0.0238(7) 0.0233(7) 0.0229(8) 0.0000(6) 0.0013(6) 0.0001(6)
N1 0.0564(10) 0.0227(7) 0.0215(8) -0.0013(5) 0.0051(7) -0.0037(7)
C7 0.0276(8) 0.0220(7) 0.0230(8) -0.0007(6) 0.0005(6) 0.0018(6)
C11 0.0311(8) 0.0235(8) 0.0243(8) 0.0006(6) 0.0014(7) 0.0014(7)
C12 0.0398(10) 0.0283(8) 0.0206(8) -0.0003(6) 0.0050(7) 0.0013(7)
C5 0.0328(9) 0.0313(8) 0.0222(8) 0.0020(6) 0.0030(7) 0.0030(7)
C8 0.0292(8) 0.0197(7) 0.0325(9) -0.0020(6) 0.0031(7) 0.0001(6)
C6 0.0322(9) 0.0227(7) 0.0229(8) 0.0008(6) 0.0006(6) 0.0018(6)
C3 0.0299(8) 0.0242(7) 0.0252(8) -0.0040(6) 0.0003(6) 0.0011(6)
C14 0.0259(8) 0.0192(7) 0.0283(8) -0.0020(6) 0.0040(6) -0.0011(6)
C9 0.0413(10) 0.0254(8) 0.0365(10) 0.0047(7) 0.0024(8) -0.0006(7)
C4 0.0294(8) 0.0326(8) 0.0211(8) -0.0035(6) 0.0006(6) 0.0032(7)

loop_
_atom_type_symbol
_atom_type_description
_atom_type_scat_dispersion_real
_atom_type_scat_dispersion_imag
_atom_type_scat_source
C C 0.0033 0.0000 'International Tables Vol C Tables 4.2.6.8 and 6.1.1.4'
H H 0.0000 0.0000 'International Tables Vol C Tables 4.2.6.8 and 6.1.1.4'
N N 0.0061 0.0000 'International Tables Vol C Tables 4.2.6.8 and 6.1.1.4'
O O 0.0106 0.0000 'International Tables Vol C Tables 4.2.6.8 and 6.1.1.4'

loop_
_geom_angle_atom_site_label_1
_geom_angle_atom_site_label_2
_geom_angle_atom_site_label_3
_geom_angle
_geom_angle_site_symmetry_1
_geom_angle_site_symmetry_3
_geom_angle_publ_flag
C2 O1 C8 119.12(13) . . ?
C16 O6 H11 108.1(16) . . ?
C6 C1 C2 118.02(14) . . ?
C6 C1 C7 117.04(14) . . ?
C2 C1 C7 124.93(15) . . ?
C11 O3 H7 105.7(19) . . ?
C14 O4 H10 110.7(19) . . ?
C15 C10 C11 119.82(14) . . ?
C15 C10 C16 121.12(14) . . ?
C11 C10 C16 119.02(14) . . ?
C14 C15 C10 120.18(14) . . ?
C14 C15 H15 119.9 . . ?
C10 C15 H15 119.9 . . ?
C12 C13 C14 120.99(15) . . ?
C12 C13 H13 119.5 . . ?
C14 C13 H13 119.5 . . ?
O1 C2 C3 121.76(14) . . ?
O1 C2 C1 118.15(14) . . ?
C3 C2 C1 120.09(15) . . ?
O5 C16 O6 122.12(15) . . ?
O5 C16 C10 121.88(14) . . ?
O6 C16 C10 115.99(14) . . ?
C7 N1 H2 117.4(16) . . ?
C7 N1 H1 120.5(13) . . ?
H2 N1 H1 122(2) . . ?
O2 C7 N1 120.59(15) . . ?
O2 C7 C1 120.22(14) . . ?
N1 C7 C1 119.19(15) . . ?
O3 C11 C12 117.41(15) . . ?
O3 C11 C10 123.42(14) . . ?
C12 C11 C10 119.17(15) . . ?
C13 C12 C11 120.32(15) . . ?
C13 C12 H12 119.8 . . ?
C11 C12 H12 119.8 . . ?
C4 C5 C6 119.03(16) . . ?
C4 C5 H5 120.5 . . ?
C6 C5 H5 120.5 . . ?
O1 C8 C9 106.76(14) . . ?
O1 C8 H8A 110.4 . . ?
C9 C8 H8A 110.4 . . ?
O1 C8 H8B 110.4 . . ?
C9 C8 H8B 110.4 . . ?
H8A C8 H8B 108.6 . . ?
C5 C6 C1 121.87(16) . . ?
C5 C6 H6 119.1 . . ?
C1 C6 H6 119.1 . . ?
C4 C3 C2 119.98(15) . . ?
C4 C3 H3 120.0 . . ?
C2 C3 H3 120.0 . . ?
O4 C14 C15 123.67(15) . . ?
O4 C14 C13 116.73(14) . . ?
C15 C14 C13 119.51(15) . . ?
C8 C9 H9A 109.5 . . ?
C8 C9 H9B 109.5 . . ?
H9A C9 H9B 109.5 . . ?
C8 C9 H9C 109.5 . . ?
H9A C9 H9C 109.5 . . ?
H9B C9 H9C 109.5 . . ?
C5 C4 C3 120.96(16) . . ?
C5 C4 H4 119.5 . . ?
C3 C4 H4 119.5 . . ?

loop_
_geom_bond_atom_site_label_1
_geom_bond_atom_site_label_2
_geom_bond_distance
_geom_bond_site_symmetry_2
_geom_bond_publ_flag
O2 C7 1.260(2) . ?
O1 C2 1.3696(19) . ?
O1 C8 1.4395(19) . ?
O5 C16 1.2347(19) . ?
O6 C16 1.3207(19) . ?
O6 H11 0.98(3) . ?
C1 C6 1.397(2) . ?
C1 C2 1.413(2) . ?
C1 C7 1.497(2) . ?
O3 C11 1.355(2) . ?
O3 H7 0.96(3) . ?
O4 C14 1.3754(19) . ?
O4 H10 0.87(3) . ?
C10 C15 1.407(2) . ?
C10 C11 1.408(2) . ?
C10 C16 1.476(2) . ?
C15 C14 1.384(2) . ?
C15 H15 0.9300 . ?
C13 C12 1.379(2) . ?
C13 C14 1.396(2) . ?
C13 H13 0.9300 . ?
C2 C3 1.395(2) . ?
N1 C7 1.325(2) . ?
N1 H2 0.88(3) . ?
N1 H1 0.94(2) . ?
C11 C12 1.396(2) . ?
C12 H12 0.9300 . ?
C5 C4 1.383(2) . ?
C5 C6 1.387(2) . ?
C5 H5 0.9300 . ?
C8 C9 1.502(2) . ?
C8 H8A 0.9700 . ?
C8 H8B 0.9700 . ?
C6 H6 0.9300 . ?
C3 C4 1.386(2) . ?
C3 H3 0.9300 . ?
C9 H9A 0.9600 . ?
C9 H9B 0.9600 . ?
C9 H9C 0.9600 . ?
C4 H4 0.9300 . ?

loop_
_geom_hbond_atom_site_label_D
_geom_hbond_atom_site_label_H
_geom_hbond_atom_site_label_A
_geom_hbond_distance_DH
_geom_hbond_distance_HA
_geom_hbond_distance_DA
_geom_hbond_angle_DHA
_geom_hbond_site_symmetry_A
N1 H1 O1 0.94(2) 1.90(2) 2.6338(19) 132.8(17) .
N1 H2 O5 0.88(3) 2.00(3) 2.864(2) 169(2) .
O3 H7 O5 0.96(3) 1.73(3) 2.5863(19) 148(3) .
O4 H10 O2 0.87(3) 1.91(3) 2.7628(19) 166(3) 3_566
O6 H11 O2 0.98(3) 1.64(3) 2.6109(17) 168(3) .
C5 H5 O3 0.93 2.54 3.342(2) 144.1 1_556
C6 H6 O4 0.93 2.49 3.325(2) 149.3 3_566
C8 H8B O4 0.97 2.58 3.448(2) 148.9 4_576

loop_
_cod_related_entry_id
_cod_related_entry_database
_cod_related_entry_code
1 ChemSpider 30653598
